data_7243934
loop_
_publ_author_name
'Kaiser, Luk\'a\<s'
'Landovsk\'y, Tom\'a\<s'
'Salvadori, Karol\'ina'
'Eigner, V\'aclav'
'Dvo\<r\'akov\'a, Hana'
'Lhot\'ak, Pavel'

_publ_section_title
;
 Breaking thiacalix[4]arene into pieces -- a novel synthetic approach to
 higher calixarenes bearing mixed (--S--, --CH2--) bridges
;
_journal_issue 58
_journal_name_full 'RSC Advances'
_journal_page_first 36934
_journal_page_last 36941
_journal_paper_doi 10.1039/D1RA07464D
_journal_volume 11
_journal_year 2021
_chemical_formula_moiety 'C52 H64 O5 S3, C2 H6 O, H2 O'
_chemical_formula_sum 'C54 H72 O7 S3'
_chemical_formula_weight 929.36
_space_group_IT_number 2
_space_group_name_Hall '-P 1'
_space_group_name_H-M_alt 'P -1'
_symmetry_cell_setting triclinic
_symmetry_space_group_name_Hall '-P 1'
_symmetry_space_group_name_H-M 'P -1'
_atom_sites_solution_hydrogens difmap
_atom_sites_solution_primary other
_atom_sites_solution_secondary difmap
_audit_update_record
;
2021-09-17 deposited with the CCDC.	2021-11-10 downloaded from the CCDC.
;
_cell_angle_alpha 71.9424(11)
_cell_angle_beta 82.1907(11)
_cell_angle_gamma 89.1864(12)
_cell_formula_units_Z 2
_cell_length_a 13.2330(3)
_cell_length_b 14.4941(4)
_cell_length_c 14.6750(4)
_cell_measurement_reflns_used 63
_cell_measurement_temperature 200
_cell_measurement_theta_max 56
_cell_measurement_theta_min 3
_cell_volume 2650.05(12)
_computing_cell_refinement 'Apex3 (Bruker AXS, 2015)'
_computing_data_collection 'Apex3 (Bruker AXS, 2015)'
_computing_data_reduction 'Apex3 (Bruker AXS, 2015)'
_computing_molecular_graphics 'CAMERON (Watkin et al., 1996)'
_computing_publication_material 'CRYSTALS (Betteridge et al., 2003)'
_computing_structure_refinement 'CRYSTALS (Betteridge et al., 2003)'
_computing_structure_solution 'Superflip (Palatinus & Chapuis, 2007)'
_diffrn_ambient_temperature 200
_diffrn_measured_fraction_theta_full 0.992
_diffrn_measured_fraction_theta_max 0.992
_diffrn_measurement_device Area
_diffrn_measurement_device_type 'Bruker Kappa Apex3'
_diffrn_measurement_method '\f & \w scans'
_diffrn_radiation_monochromator graphite
_diffrn_radiation_type 'Cu K\a'
_diffrn_radiation_wavelength 1.54178
_diffrn_reflns_av_R_equivalents 0.030
_diffrn_reflns_limit_h_max 15
_diffrn_reflns_limit_h_min -15
_diffrn_reflns_limit_k_max 17
_diffrn_reflns_limit_k_min -17
_diffrn_reflns_limit_l_max 17
_diffrn_reflns_limit_l_min -16
_diffrn_reflns_number 30366
_diffrn_reflns_theta_full 68.218
_diffrn_reflns_theta_max 68.22
_diffrn_reflns_theta_min 3.198
_diffrn_standards_number 0
_exptl_absorpt_coefficient_mu 1.656
_exptl_absorpt_correction_T_max 0.86
_exptl_absorpt_correction_T_min 0.74
_exptl_absorpt_correction_type multi-scan
_exptl_absorpt_process_details 'SADABS (Siemens, 1996)'
_exptl_crystal_colour colourless
_exptl_crystal_density_diffrn 1.165
_exptl_crystal_density_method 'not measured'
_exptl_crystal_description prism
_exptl_crystal_F_000 1000.001
_exptl_crystal_size_max 0.207
_exptl_crystal_size_mid 0.110
_exptl_crystal_size_min 0.093
_refine_diff_density_max 0.44
_refine_diff_density_min -0.47
_refine_ls_extinction_method None
_refine_ls_goodness_of_fit_ref 0.9751
_refine_ls_hydrogen_treatment mixed
_refine_ls_matrix_type full
_refine_ls_number_parameters 668
_refine_ls_number_reflns 9625
_refine_ls_number_restraints 94
_refine_ls_R_factor_all 0.0633
_refine_ls_R_factor_gt 0.0550
_refine_ls_shift/su_max 0.0013557
_refine_ls_shift/su_mean 0.0000378
_refine_ls_structure_factor_coef Fsqd
_refine_ls_weighting_details
;
 Method, part 1, Chebychev polynomial, (Watkin, 1994, Prince, 1982) 
 [weight] = 1.0/[A~0~*T~0~(x)+A~1~*T~1~(x) ... +A~n-1~]*T~n-1~(x)] 
 where A~i~ are the Chebychev coefficients listed below and x= Fcalc/Fmax 
 Method = Robust Weighting (Prince, 1982) 
 W = [weight] * [1-(deltaF/6*sigmaF)^2^]^2^ 
 A~i~ are: 
 10.8 17.1 9.06 3.14 0.548 
;
_refine_ls_weighting_scheme calc
_refine_ls_wR_factor_all 0.1527
_refine_ls_wR_factor_gt 0.1417
_refine_ls_wR_factor_ref 0.1527
_reflns_limit_h_max 15
_reflns_limit_h_min -15
_reflns_limit_k_max 17
_reflns_limit_k_min -16
_reflns_limit_l_max 17
_reflns_limit_l_min 0
_reflns_number_gt 8101
_reflns_number_total 9633
_reflns_threshold_expression I>2.0\s(I)
_oxford_diffrn_Wilson_B_factor 2.91
_oxford_diffrn_Wilson_scale 85.99
_oxford_refine_ls_r_factor_ref 0.0632
_oxford_refine_ls_scale 0.13743(7)
_oxford_reflns_number_all 9633
_oxford_reflns_threshold_expression_ref I>-3.0\s(I)
_cod_data_source_file d1ra07464d2.cif
_cod_data_source_block 8
_cod_depositor_comments
;
The following automatic conversions were performed:

data item '_atom_sites_solution_primary' value 'Other' was changed to
'other' in accordance with the
/home/data/users/saulius/crontab/automatic-downloads/rss-feeds/RSC/lib/dictionaries/cif_core.dic
dictionary named 'cif_core.dic' version 2.4.2 last updated on
2011-04-26.

Automatic conversion script
Id: cif_fix_values 7556 2019-12-06 15:28:31Z antanas 
;
_cod_original_sg_symbol_Hall '-P 1 '
_cod_original_sg_symbol_H-M 'P -1 '
_cod_database_code 7243934

loop_
_symmetry_equiv_pos_as_xyz
x,y,z
-x,-y,-z

loop_
_atom_site_label
_atom_site_type_symbol
_atom_site_fract_x
_atom_site_fract_y
_atom_site_fract_z
_atom_site_U_iso_or_equiv
_atom_site_occupancy
_atom_site_adp_type
_atom_site_refinement_flags_posn
_atom_site_refinement_flags_adp
_atom_site_refinement_flags_occupancy
_atom_site_disorder_assembly
_atom_site_disorder_group
_atom_site_attached_hydrogens
C1 C 0.09633(17) 0.83959(15) 0.14403(16) 0.0334 1.0000 Uani . . . . . .
S2 S 0.15568(4) 0.95645(4) 0.12084(4) 0.0371 1.0000 Uani . . . . . .
C3 C 0.23707(17) 0.96750(15) 0.01066(16) 0.0339 1.0000 Uani . . . . . .
C4 C 0.20332(17) 1.01113(15) -0.07787(16) 0.0337 1.0000 Uani . . . . . .
C5 C 0.26337(17) 1.01747(15) -0.16567(16) 0.0337 1.0000 Uani . . . . . .
C6 C 0.35887(18) 0.97685(15) -0.16023(16) 0.0357 1.0000 Uani . . . . . .
C7 C 0.39540(17) 0.93464(15) -0.07245(16) 0.0348 1.0000 Uani . . . . . .
S8 S 0.51955(4) 0.88663(4) -0.07384(4) 0.0407 1.0000 Uani . . . . . .
C9 C 0.49571(17) 0.76800(16) 0.01003(16) 0.0350 1.0000 Uani . . . . . .
C10 C 0.42529(17) 0.70330(17) -0.00102(16) 0.0370 1.0000 Uani . . . . . .
C11 C 0.40630(17) 0.61195(17) 0.06680(16) 0.0357 1.0000 Uani . . . . . .
C12 C 0.46398(17) 0.58575(16) 0.14301(16) 0.0353 1.0000 Uani . . . . . .
C13 C 0.53461(16) 0.64939(16) 0.15442(16) 0.0349 1.0000 Uani . . . . . .
S14 S 0.61057(5) 0.61867(4) 0.25070(5) 0.0444 1.0000 Uani . . . . . .
C15 C 0.54442(18) 0.51218(17) 0.32832(16) 0.0383 1.0000 Uani . . . . . .
C16 C 0.58308(18) 0.42229(17) 0.32817(17) 0.0405 1.0000 Uani . . . . . .
C17 C 0.53324(19) 0.33609(17) 0.38554(17) 0.0406 1.0000 Uani . . . . . .
C18 C 0.44547(19) 0.34354(17) 0.44570(17) 0.0394 1.0000 Uani . . . . . .
C19 C 0.40428(18) 0.43188(17) 0.44740(16) 0.0367 1.0000 Uani . . . . . .
C20 C 0.30390(18) 0.43504(17) 0.51124(16) 0.0377 1.0000 Uani . . . . . .
C21 C 0.21235(17) 0.44153(16) 0.45670(15) 0.0355 1.0000 Uani . . . . . .
C22 C 0.17665(18) 0.35879(17) 0.44121(16) 0.0375 1.0000 Uani . . . . . .
C23 C 0.08997(18) 0.35791(17) 0.39736(16) 0.0390 1.0000 Uani . . . . . .
C24 C 0.03751(18) 0.44378(17) 0.37191(16) 0.0377 1.0000 Uani . . . . . .
C25 C 0.07085(17) 0.52881(16) 0.38482(15) 0.0354 1.0000 Uani . . . . . .
C26 C 0.00344(17) 0.61918(15) 0.36227(15) 0.0345 1.0000 Uani . . . . . .
C27 C 0.02815(16) 0.68779(16) 0.25747(16) 0.0344 1.0000 Uani . . . . . .
C28 C -0.01661(17) 0.67054(16) 0.18441(16) 0.0352 1.0000 Uani . . . . . .
C29 C -0.00474(17) 0.73356(16) 0.09030(17) 0.0358 1.0000 Uani . . . . . .
C30 C 0.05072(17) 0.81940(16) 0.07245(16) 0.0353 1.0000 Uani . . . . . .
C31 C 0.08907(17) 0.77173(16) 0.23645(15) 0.0343 1.0000 Uani . . . . . .
C32 C 0.16133(18) 0.52778(16) 0.42371(15) 0.0358 1.0000 Uani . . . . . .
C33 C 0.45411(17) 0.51731(16) 0.38657(16) 0.0364 1.0000 Uani . . . . . .
C34 C 0.54774(16) 0.74244(16) 0.08997(17) 0.0359 1.0000 Uani . . . . . .
C35 C 0.33512(17) 0.93109(15) 0.01503(15) 0.0330 1.0000 Uani . . . . . .
O36 O 0.13572(14) 0.78499(13) 0.30979(12) 0.0429 1.0000 Uani D . . . . .
O37 O 0.20168(14) 0.61062(12) 0.43485(13) 0.0447 1.0000 Uani D . . . . .
O38 O 0.41523(14) 0.60646(12) 0.38202(14) 0.0464 1.0000 Uani D . . . . .
O39 O 0.61029(14) 0.80593(12) 0.11012(14) 0.0470 1.0000 Uani D . . . . .
O40 O 0.37460(13) 0.89201(12) 0.09814(12) 0.0402 1.0000 Uani D . . . . .
C41 C 0.22161(18) 1.06528(16) -0.26152(16) 0.0379 1.0000 Uani . . . . . .
C42 C 0.1239(2) 1.0108(2) -0.2628(2) 0.0612 1.0000 Uani . . . . . .
C43 C 0.1976(2) 1.17121(19) -0.26945(19) 0.0511 1.0000 Uani . . . . . .
C44 C 0.2981(2) 1.0650(2) -0.34894(18) 0.0517 1.0000 Uani . . . . . .
C45 C 0.32134(19) 0.54282(18) 0.06285(18) 0.0420 1.0000 Uani . . . . . .
C46 C 0.3531(2) 0.4369(2) 0.0955(3) 0.0648 1.0000 Uani . . . . . .
C47 C 0.2276(2) 0.5556(3) 0.1293(3) 0.0665 1.0000 Uani . . . . . .
C48 C 0.2960(3) 0.5647(3) -0.0404(2) 0.0815 1.0000 Uani . . . . . .
C49 C 0.5732(2) 0.23764(19) 0.3795(2) 0.0549 1.0000 Uani D U . . . .
C50 C 0.6839(5) 0.2330(4) 0.4036(7) 0.1108 0.662(5) Uani D U P 1 1 .
C51 C 0.5150(5) 0.1527(3) 0.4535(4) 0.0716 0.662(5) Uani D U P 1 1 .
C52 C 0.5688(7) 0.2336(4) 0.2818(4) 0.0999 0.662(5) Uani D U P 1 1 .
C150 C 0.6009(11) 0.1776(8) 0.4722(9) 0.0919 0.338(5) Uani D U P 1 2 .
C151 C 0.4840(10) 0.1810(8) 0.3543(10) 0.0900 0.338(5) Uani D U P 1 2 .
C152 C 0.6647(8) 0.2435(6) 0.3015(7) 0.0655 0.338(5) Uani D U P 1 2 .
C53 C 0.0566(2) 0.26545(19) 0.37917(19) 0.0470 1.0000 Uani . . . . . .
C54 C 0.0469(3) 0.1795(2) 0.4734(2) 0.0709 1.0000 Uani . . . . . .
C55 C -0.0445(3) 0.2755(3) 0.3397(4) 0.0835 1.0000 Uani . . . . . .
C56 C 0.1384(3) 0.2424(2) 0.3057(2) 0.0650 1.0000 Uani . . . . . .
C57 C -0.0563(6) 0.7137(5) 0.0105(5) 0.0420 0.725(5) Uani D U P 2 1 .
C58 C -0.0366(4) 0.6114(3) 0.0083(4) 0.0611 0.725(5) Uani D U P 2 1 .
C59 C -0.1715(4) 0.7274(4) 0.0304(5) 0.0743 0.725(5) Uani D U P 2 1 .
C60 C -0.0165(5) 0.7831(4) -0.0901(3) 0.0750 0.725(5) Uani D U P 2 1 .
C157 C -0.0491(14) 0.7061(14) 0.0103(13) 0.0421 0.275(5) Uani D U P 2 2 .
C158 C -0.0989(12) 0.6040(9) 0.0441(10) 0.0676 0.275(5) Uani D U P 2 2 .
C159 C -0.1283(11) 0.7807(12) -0.0272(11) 0.0740 0.275(5) Uani D U P 2 2 .
C160 C 0.0364(12) 0.7131(11) -0.0730(8) 0.0759 0.275(5) Uani D U P 2 2 .
O201 O 0.48785(18) 0.80468(16) 0.30481(17) 0.0603 1.0000 Uani D . . . . .
O202 O 0.30858(16) 0.89213(15) 0.28881(15) 0.0573 1.0000 Uani D . . . . .
C203 C 0.3065(3) 0.9786(3) 0.3152(3) 0.0771 1.0000 Uani . . . . . .
C204 C 0.2211(5) 0.9774(4) 0.3874(4) 0.1235 1.0000 Uani . . . . . .
H41 H 0.1376 1.0375 -0.0781 0.0406 1.0000 Uiso R . . . . .
H61 H 0.3998 0.9790 -0.2171 0.0425 1.0000 Uiso R . . . . .
H101 H 0.3892 0.7240 -0.0554 0.0434 1.0000 Uiso R . . . . .
H121 H 0.4559 0.5244 0.1858 0.0418 1.0000 Uiso R . . . . .
H161 H 0.6445 0.4211 0.2879 0.0484 1.0000 Uiso R . . . . .
H181 H 0.4134 0.2869 0.4868 0.0466 1.0000 Uiso R . . . . .
H201 H 0.3039 0.4890 0.5337 0.0453 1.0000 Uiso R . . . . .
H202 H 0.2960 0.3778 0.5653 0.0462 1.0000 Uiso R . . . . .
H221 H 0.2144 0.2997 0.4613 0.0457 1.0000 Uiso R . . . . .
H241 H -0.0219 0.4450 0.3454 0.0462 1.0000 Uiso R . . . . .
H261 H 0.0120 0.6528 0.4029 0.0409 1.0000 Uiso R . . . . .
H262 H -0.0623 0.5984 0.3703 0.0403 1.0000 Uiso R . . . . .
H281 H -0.0563 0.6141 0.1987 0.0422 1.0000 Uiso R . . . . .
H301 H 0.0589 0.8651 0.0102 0.0427 1.0000 Uiso R . . . . .
H421 H 0.0948 1.0404 -0.3215 0.0915 1.0000 Uiso R . . . . .
H422 H 0.0742 1.0105 -0.2077 0.0908 1.0000 Uiso R . . . . .
H423 H 0.1393 0.9444 -0.2598 0.0915 1.0000 Uiso R . . . . .
H432 H 0.1684 1.2011 -0.3270 0.0762 1.0000 Uiso R . . . . .
H431 H 0.2615 1.2050 -0.2732 0.0770 1.0000 Uiso R . . . . .
H433 H 0.1529 1.1737 -0.2148 0.0767 1.0000 Uiso R . . . . .
H443 H 0.2690 1.0965 -0.4074 0.0781 1.0000 Uiso R . . . . .
H441 H 0.3596 1.1000 -0.3475 0.0781 1.0000 Uiso R . . . . .
H442 H 0.3137 0.9987 -0.3461 0.0784 1.0000 Uiso R . . . . .
H463 H 0.2997 0.3954 0.0891 0.0972 1.0000 Uiso R . . . . .
H461 H 0.3645 0.4189 0.1619 0.0987 1.0000 Uiso R . . . . .
H462 H 0.4160 0.4308 0.0565 0.0984 1.0000 Uiso R . . . . .
H471 H 0.1730 0.5118 0.1301 0.1002 1.0000 Uiso R . . . . .
H473 H 0.2078 0.6223 0.1062 0.1005 1.0000 Uiso R . . . . .
H472 H 0.2426 0.5427 0.1942 0.1007 1.0000 Uiso R . . . . .
H481 H 0.2473 0.5169 -0.0427 0.1224 1.0000 Uiso R . . . . .
H482 H 0.2656 0.6284 -0.0587 0.1223 1.0000 Uiso R . . . . .
H483 H 0.3571 0.5648 -0.0844 0.1228 1.0000 Uiso R . . . . .
H501 H 0.7118 0.1708 0.4032 0.1665 0.662(5) Uiso R . P 1 1 .
H503 H 0.6839 0.2386 0.4671 0.1661 0.662(5) Uiso R . P 1 1 .
H502 H 0.7250 0.2841 0.3555 0.1668 0.662(5) Uiso R . P 1 1 .
H511 H 0.5449 0.0942 0.4465 0.1095 0.662(5) Uiso R . P 1 1 .
H512 H 0.5196 0.1539 0.5182 0.1097 0.662(5) Uiso R . P 1 1 .
H513 H 0.4448 0.1524 0.4437 0.1097 0.662(5) Uiso R . P 1 1 .
H522 H 0.6034 0.1767 0.2739 0.1519 0.662(5) Uiso R . P 1 1 .
H521 H 0.6025 0.2897 0.2355 0.1517 0.662(5) Uiso R . P 1 1 .
H523 H 0.4989 0.2300 0.2716 0.1514 0.662(5) Uiso R . P 1 1 .
H1501 H 0.6192 0.1143 0.4678 0.1379 0.338(5) Uiso R . P 1 2 .
H1503 H 0.6595 0.2083 0.4853 0.1375 0.338(5) Uiso R . P 1 2 .
H1502 H 0.5449 0.1713 0.5231 0.1378 0.338(5) Uiso R . P 1 2 .
H1512 H 0.5035 0.1155 0.3602 0.1370 0.338(5) Uiso R . P 1 2 .
H1513 H 0.4226 0.1805 0.3976 0.1368 0.338(5) Uiso R . P 1 2 .
H1511 H 0.4730 0.2134 0.2886 0.1368 0.338(5) Uiso R . P 1 2 .
H1521 H 0.6827 0.1808 0.2999 0.0987 0.338(5) Uiso R . P 1 2 .
H1522 H 0.7213 0.2744 0.3147 0.0988 0.338(5) Uiso R . P 1 2 .
H1523 H 0.6481 0.2803 0.2406 0.0988 0.338(5) Uiso R . P 1 2 .
H543 H 0.0248 0.1221 0.4598 0.1069 1.0000 Uiso R . . . . .
H541 H -0.0032 0.1938 0.5211 0.1067 1.0000 Uiso R . . . . .
H542 H 0.1132 0.1694 0.4961 0.1071 1.0000 Uiso R . . . . .
H552 H -0.0603 0.2163 0.3276 0.1255 1.0000 Uiso R . . . . .
H553 H -0.0964 0.2874 0.3872 0.1254 1.0000 Uiso R . . . . .
H551 H -0.0390 0.3283 0.2792 0.1250 1.0000 Uiso R . . . . .
H563 H 0.1189 0.1834 0.2945 0.0987 1.0000 Uiso R . . . . .
H562 H 0.2035 0.2335 0.3313 0.0989 1.0000 Uiso R . . . . .
H561 H 0.1450 0.2958 0.2448 0.0987 1.0000 Uiso R . . . . .
H581 H -0.0656 0.5996 -0.0434 0.0916 0.725(5) Uiso R . P 2 1 .
H582 H 0.0354 0.6027 -0.0035 0.0920 0.725(5) Uiso R . P 2 1 .
H583 H -0.0617 0.5638 0.0684 0.0916 0.725(5) Uiso R . P 2 1 .
H592 H -0.2043 0.7078 -0.0154 0.1130 0.725(5) Uiso R . P 2 1 .
H591 H -0.1848 0.7938 0.0245 0.1130 0.725(5) Uiso R . P 2 1 .
H593 H -0.1977 0.6876 0.0943 0.1130 0.725(5) Uiso R . P 2 1 .
H603 H -0.0507 0.7661 -0.1370 0.1146 0.725(5) Uiso R . P 2 1 .
H601 H -0.0325 0.8487 -0.0917 0.1148 0.725(5) Uiso R . P 2 1 .
H602 H 0.0563 0.7762 -0.1031 0.1144 0.725(5) Uiso R . P 2 1 .
H1583 H -0.1219 0.5911 -0.0101 0.1000 0.275(5) Uiso R . P 2 2 .
H1581 H -0.1566 0.6012 0.0932 0.0998 0.275(5) Uiso R . P 2 2 .
H1582 H -0.0494 0.5569 0.0698 0.0998 0.275(5) Uiso R . P 2 2 .
H1591 H -0.1670 0.7589 -0.0679 0.1149 0.275(5) Uiso R . P 2 2 .
H1593 H -0.0951 0.8420 -0.0639 0.1150 0.275(5) Uiso R . P 2 2 .
H1592 H -0.1737 0.7882 0.0268 0.1150 0.275(5) Uiso R . P 2 2 .
H1601 H 0.0087 0.6968 -0.1233 0.1129 0.275(5) Uiso R . P 2 2 .
H1602 H 0.0653 0.7777 -0.0976 0.1127 0.275(5) Uiso R . P 2 2 .
H1603 H 0.0885 0.6682 -0.0510 0.1130 0.275(5) Uiso R . P 2 2 .
H2031 H 0.3675 0.9938 0.3408 0.0926 1.0000 Uiso R . . . . .
H2032 H 0.2976 1.0341 0.2586 0.0934 1.0000 Uiso R . . . . .
H2042 H 0.2308 1.0312 0.4129 0.1898 1.0000 Uiso R . . . . .
H2043 H 0.2169 0.9152 0.4401 0.1897 1.0000 Uiso R . . . . .
H2041 H 0.1595 0.9875 0.3552 0.1906 1.0000 Uiso R . . . . .
H401 H 0.336(2) 0.897(2) 0.1437(18) 0.0607 1.0000 Uiso D . . . . .
H391 H 0.603(3) 0.8573(17) 0.069(2) 0.0708 1.0000 Uiso D . . . . .
H371 H 0.174(2) 0.6576(19) 0.404(2) 0.0679 1.0000 Uiso D . . . . .
H2012 H 0.477(3) 0.7479(15) 0.317(3) 0.0917 1.0000 Uiso D . . . . .
H361 H 0.1866(19) 0.820(2) 0.295(2) 0.0656 1.0000 Uiso D . . . . .
H381 H 0.3561(16) 0.606(3) 0.405(3) 0.0699 1.0000 Uiso D . . . . .
H2011 H 0.530(3) 0.817(3) 0.256(2) 0.0912 1.0000 Uiso D . . . . .
H2021 H 0.361(2) 0.862(3) 0.300(3) 0.0884 1.0000 Uiso D . . . . .

loop_
_atom_site_aniso_label
_atom_site_aniso_U_11
_atom_site_aniso_U_22
_atom_site_aniso_U_33
_atom_site_aniso_U_23
_atom_site_aniso_U_13
_atom_site_aniso_U_12
C1 0.0349(11) 0.0302(10) 0.0343(11) -0.0104(9) -0.0009(9) 0.0022(8)
S2 0.0450(3) 0.0312(3) 0.0341(3) -0.0109(2) -0.0007(2) -0.0005(2)
C3 0.0406(11) 0.0253(10) 0.0337(11) -0.0081(8) 0.0003(9) -0.0036(8)
C4 0.0362(11) 0.0253(10) 0.0372(11) -0.0068(8) -0.0033(9) 0.0010(8)
C5 0.0401(11) 0.0237(10) 0.0334(11) -0.0036(8) -0.0041(9) -0.0020(8)
C6 0.0418(12) 0.0278(10) 0.0325(11) -0.0049(8) 0.0020(9) -0.0018(9)
C7 0.0357(11) 0.0248(10) 0.0385(12) -0.0028(8) -0.0032(9) -0.0011(8)
S8 0.0352(3) 0.0343(3) 0.0416(3) 0.0017(2) 0.0005(2) 0.0009(2)
C9 0.0341(11) 0.0295(10) 0.0355(11) -0.0041(9) 0.0006(9) 0.0012(8)
C10 0.0355(11) 0.0408(12) 0.0325(11) -0.0091(9) -0.0031(9) 0.0034(9)
C11 0.0332(11) 0.0383(12) 0.0357(11) -0.0134(9) -0.0007(9) -0.0014(9)
C12 0.0387(11) 0.0293(10) 0.0349(11) -0.0059(9) -0.0043(9) -0.0012(9)
C13 0.0321(10) 0.0341(11) 0.0367(11) -0.0075(9) -0.0075(9) 0.0017(8)
S14 0.0423(3) 0.0385(3) 0.0474(3) -0.0023(2) -0.0151(3) -0.0066(2)
C15 0.0400(12) 0.0367(12) 0.0361(12) -0.0045(9) -0.0139(9) -0.0046(9)
C16 0.0404(12) 0.0412(12) 0.0368(12) -0.0061(10) -0.0086(10) 0.0016(10)
C17 0.0436(12) 0.0383(12) 0.0376(12) -0.0061(10) -0.0115(10) 0.0013(10)
C18 0.0464(13) 0.0345(11) 0.0345(11) -0.0042(9) -0.0113(10) 0.0002(9)
C19 0.0405(12) 0.0392(12) 0.0299(11) -0.0069(9) -0.0128(9) 0.0009(9)
C20 0.0433(12) 0.0367(11) 0.0285(10) -0.0020(9) -0.0081(9) 0.0012(9)
C21 0.0384(12) 0.0383(11) 0.0260(10) -0.0059(9) -0.0015(9) 0.0005(9)
C22 0.0421(12) 0.0347(11) 0.0325(11) -0.0066(9) -0.0034(9) 0.0040(9)
C23 0.0432(12) 0.0395(12) 0.0311(11) -0.0080(9) -0.0016(9) -0.0016(10)
C24 0.0391(12) 0.0403(12) 0.0295(11) -0.0053(9) -0.0031(9) -0.0029(9)
C25 0.0373(11) 0.0362(11) 0.0265(10) -0.0035(8) 0.0023(8) 0.0007(9)
C26 0.0395(11) 0.0293(10) 0.0297(11) -0.0032(8) -0.0021(9) 0.0007(9)
C27 0.0323(11) 0.0322(11) 0.0346(11) -0.0072(9) 0.0013(8) 0.0049(8)
C28 0.0333(11) 0.0297(10) 0.0400(12) -0.0088(9) -0.0014(9) 0.0021(8)
C29 0.0369(11) 0.0342(11) 0.0372(11) -0.0129(9) -0.0045(9) 0.0029(9)
C30 0.0389(11) 0.0332(11) 0.0313(11) -0.0074(9) -0.0033(9) 0.0036(9)
C31 0.0358(11) 0.0359(11) 0.0306(11) -0.0113(9) 0.0001(9) 0.0029(9)
C32 0.0410(12) 0.0374(11) 0.0256(10) -0.0073(9) 0.0011(9) -0.0002(9)
C33 0.0406(12) 0.0334(11) 0.0372(11) -0.0093(9) -0.0164(9) -0.0001(9)
C34 0.0313(10) 0.0313(11) 0.0432(12) -0.0093(9) -0.0045(9) 0.0006(8)
C35 0.0384(11) 0.0251(10) 0.0331(11) -0.0052(8) -0.0053(9) -0.0018(8)
O36 0.0515(10) 0.0440(9) 0.0329(8) -0.0111(7) -0.0058(7) -0.0055(7)
O37 0.0523(10) 0.0366(9) 0.0465(10) -0.0131(7) -0.0104(8) -0.0001(7)
O38 0.0465(9) 0.0363(9) 0.0570(11) -0.0143(8) -0.0100(8) 0.0013(7)
O39 0.0491(10) 0.0314(8) 0.0573(11) -0.0045(7) -0.0175(8) -0.0082(7)
O40 0.0459(9) 0.0389(8) 0.0324(8) -0.0058(7) -0.0068(7) 0.0052(7)
C41 0.0432(12) 0.0350(11) 0.0322(11) -0.0060(9) -0.0049(9) 0.0013(9)
C42 0.0637(18) 0.0679(19) 0.0463(15) -0.0037(13) -0.0195(13) -0.0155(15)
C43 0.0642(17) 0.0420(14) 0.0426(14) -0.0050(11) -0.0129(12) 0.0144(12)
C44 0.0582(16) 0.0602(16) 0.0332(12) -0.0094(11) -0.0070(11) 0.0123(13)
C45 0.0407(12) 0.0468(13) 0.0395(12) -0.0142(10) -0.0064(10) -0.0080(10)
C46 0.0587(17) 0.0484(16) 0.094(2) -0.0289(16) -0.0164(16) -0.0100(13)
C47 0.0421(15) 0.078(2) 0.085(2) -0.0383(18) 0.0050(14) -0.0099(14)
C48 0.094(3) 0.095(3) 0.0513(18) -0.0085(17) -0.0241(17) -0.044(2)
C49 0.0663(16) 0.0372(13) 0.0528(15) -0.0076(11) 0.0043(13) 0.0084(12)
C50 0.074(4) 0.060(3) 0.184(7) -0.019(4) -0.015(4) 0.025(3)
C51 0.087(4) 0.037(2) 0.076(3) -0.009(2) 0.021(3) 0.009(2)
C52 0.185(7) 0.055(3) 0.058(3) -0.022(2) 0.004(4) 0.020(4)
C150 0.125(8) 0.066(6) 0.072(6) -0.009(5) -0.003(6) 0.039(6)
C151 0.104(7) 0.056(5) 0.116(7) -0.040(5) -0.006(6) 0.001(5)
C152 0.075(5) 0.039(4) 0.070(5) -0.011(4) 0.018(5) 0.006(4)
C53 0.0547(15) 0.0423(13) 0.0466(14) -0.0161(11) -0.0098(11) -0.0018(11)
C54 0.104(3) 0.0473(16) 0.0580(18) -0.0126(14) -0.0065(18) -0.0183(17)
C55 0.074(2) 0.069(2) 0.130(3) -0.051(2) -0.046(2) 0.0049(17)
C56 0.083(2) 0.0602(18) 0.0590(18) -0.0319(15) -0.0041(16) -0.0004(16)
C57 0.0499(17) 0.0371(17) 0.0428(13) -0.0148(12) -0.0132(12) 0.0013(13)
C58 0.074(3) 0.052(2) 0.073(3) -0.035(2) -0.027(3) 0.008(2)
C59 0.052(3) 0.097(4) 0.100(4) -0.059(3) -0.034(3) 0.016(2)
C60 0.109(4) 0.072(3) 0.048(2) -0.016(2) -0.026(2) -0.024(3)
C157 0.0499(19) 0.0373(18) 0.0428(15) -0.0147(14) -0.0132(14) 0.0014(15)
C158 0.082(7) 0.060(6) 0.069(7) -0.026(5) -0.022(6) -0.012(6)
C159 0.071(7) 0.090(8) 0.087(8) -0.055(6) -0.039(6) 0.029(6)
C160 0.104(8) 0.087(7) 0.042(5) -0.028(5) -0.011(5) -0.016(6)
O201 0.0648(13) 0.0531(12) 0.0667(14) -0.0223(11) -0.0123(10) 0.0001(10)
O202 0.0581(12) 0.0613(12) 0.0591(12) -0.0264(10) -0.0124(10) 0.0015(9)
C203 0.096(3) 0.070(2) 0.072(2) -0.0302(18) -0.0110(19) -0.0091(19)
C204 0.157(5) 0.088(3) 0.120(4) -0.042(3) 0.018(4) 0.028(3)

loop_
_atom_type_symbol
_atom_type_scat_dispersion_real
_atom_type_scat_dispersion_imag
_atom_type_scat_Cromer_Mann_a1
_atom_type_scat_Cromer_Mann_b1
_atom_type_scat_Cromer_Mann_a2
_atom_type_scat_Cromer_Mann_b2
_atom_type_scat_Cromer_Mann_a3
_atom_type_scat_Cromer_Mann_b3
_atom_type_scat_Cromer_Mann_a4
_atom_type_scat_Cromer_Mann_b4
_atom_type_scat_Cromer_Mann_c
_atom_type_scat_source
C 0.0181 0.0091 2.3100 20.8439 1.0200 10.2075 1.5886 0.5687 0.8650 51.6512 0.2156 'International Tables Vol C 4.2.6.8 and 6.1.1.4'
H 0.0000 0.0000 0.4930 10.5109 0.3229 26.1257 0.1402 3.1424 0.0408 57.7998 0.0030 'International Tables Vol C 4.2.6.8 and 6.1.1.4'
N 0.0311 0.0180 12.2126 0.0057 3.1322 9.8933 2.0125 28.9975 1.1663 0.5826 -11.5290 'International Tables Vol C 4.2.6.8 and 6.1.1.4'
O 0.0492 0.0322 3.0485 13.2771 2.2868 5.7011 1.5463 0.3239 0.8670 32.9089 0.2508 'International Tables Vol C 4.2.6.8 and 6.1.1.4'
S 0.3331 0.5567 6.9053 1.4679 5.2034 22.2151 1.4379 0.2536 1.5863 56.1720 0.8669 'International Tables Vol C 4.2.6.8 and 6.1.1.4'

loop_
_geom_angle_atom_site_label_1
_geom_angle_site_symmetry_1
_geom_angle_atom_site_label_2
_geom_angle_site_symmetry_2
_geom_angle_atom_site_label_3
_geom_angle_site_symmetry_3
_geom_angle
_geom_angle_publ_flag
S2 . C1 . C30 . 119.82(17) yes
S2 . C1 . C31 . 119.95(17) yes
C30 . C1 . C31 . 120.0(2) yes
C1 . S2 . C3 . 100.97(10) yes
S2 . C3 . C4 . 120.54(17) yes
S2 . C3 . C35 . 118.76(17) yes
C4 . C3 . C35 . 120.7(2) yes
C3 . C4 . C5 . 122.2(2) yes
C3 . C4 . H41 . 118.4 no
C5 . C4 . H41 . 119.4 no
C4 . C5 . C6 . 116.6(2) yes
C4 . C5 . C41 . 120.0(2) yes
C6 . C5 . C41 . 123.4(2) yes
C5 . C6 . C7 . 122.4(2) yes
C5 . C6 . H61 . 118.4 no
C7 . C6 . H61 . 119.2 no
C6 . C7 . S8 . 118.68(17) yes
C6 . C7 . C35 . 120.3(2) yes
S8 . C7 . C35 . 120.98(17) yes
C7 . S8 . C9 . 101.63(10) yes
S8 . C9 . C10 . 122.04(17) yes
S8 . C9 . C34 . 117.63(17) yes
C10 . C9 . C34 . 120.3(2) yes
C9 . C10 . C11 . 120.9(2) yes
C9 . C10 . H101 . 118.1 no
C11 . C10 . H101 . 121.0 no
C10 . C11 . C12 . 117.7(2) yes
C10 . C11 . C45 . 122.3(2) yes
C12 . C11 . C45 . 119.9(2) yes
C11 . C12 . C13 . 121.8(2) yes
C11 . C12 . H121 . 119.0 no
C13 . C12 . H121 . 119.2 no
C12 . C13 . S14 . 123.28(17) yes
C12 . C13 . C34 . 119.8(2) yes
S14 . C13 . C34 . 116.92(17) yes
C13 . S14 . C15 . 100.12(10) yes
S14 . C15 . C16 . 118.79(19) yes
S14 . C15 . C33 . 120.96(18) yes
C16 . C15 . C33 . 120.2(2) yes
C15 . C16 . C17 . 121.5(2) yes
C15 . C16 . H161 . 118.3 no
C17 . C16 . H161 . 120.1 no
C16 . C17 . C18 . 116.9(2) yes
C16 . C17 . C49 . 120.8(2) yes
C18 . C17 . C49 . 122.3(2) yes
C17 . C18 . C19 . 123.2(2) yes
C17 . C18 . H181 . 118.0 no
C19 . C18 . H181 . 118.9 no
C18 . C19 . C20 . 120.6(2) yes
C18 . C19 . C33 . 118.7(2) yes
C20 . C19 . C33 . 120.7(2) yes
C19 . C20 . C21 . 111.85(18) yes
C19 . C20 . H201 . 110.5 no
C21 . C20 . H201 . 108.0 no
C19 . C20 . H202 . 109.1 no
C21 . C20 . H202 . 108.6 no
H201 . C20 . H202 . 108.7 no
C20 . C21 . C22 . 119.4(2) yes
C20 . C21 . C32 . 122.1(2) yes
C22 . C21 . C32 . 118.5(2) yes
C21 . C22 . C23 . 122.6(2) yes
C21 . C22 . H221 . 118.3 no
C23 . C22 . H221 . 119.2 no
C22 . C23 . C24 . 116.9(2) yes
C22 . C23 . C53 . 120.1(2) yes
C24 . C23 . C53 . 123.0(2) yes
C23 . C24 . C25 . 122.7(2) yes
C23 . C24 . H241 . 119.1 no
C25 . C24 . H241 . 118.2 no
C24 . C25 . C26 . 119.4(2) yes
C24 . C25 . C32 . 118.4(2) yes
C26 . C25 . C32 . 122.0(2) yes
C25 . C26 . C27 . 113.62(17) yes
C25 . C26 . H261 . 108.9 no
C27 . C26 . H261 . 108.4 no
C25 . C26 . H262 . 108.0 no
C27 . C26 . H262 . 107.1 no
H261 . C26 . H262 . 110.8 no
C26 . C27 . C28 . 119.9(2) yes
C26 . C27 . C31 . 120.9(2) yes
C28 . C27 . C31 . 119.1(2) yes
C27 . C28 . C29 . 122.9(2) yes
C27 . C28 . H281 . 118.6 no
C29 . C28 . H281 . 118.5 no
C28 . C29 . C30 . 117.0(2) yes
C28 . C29 . C57 . 122.1(3) yes
C30 . C29 . C57 . 120.8(3) yes
C28 . C29 . C30 . 117.0(2) yes
C28 . C29 . C157 . 120.4(7) yes
C30 . C29 . C157 . 122.6(7) yes
C29 . C30 . C1 . 121.7(2) yes
C29 . C30 . H301 . 119.9 no
C1 . C30 . H301 . 118.4 no
C1 . C31 . C27 . 119.0(2) yes
C1 . C31 . O36 . 123.3(2) yes
C27 . C31 . O36 . 117.67(19) yes
C21 . C32 . C25 . 120.7(2) yes
C21 . C32 . O37 . 117.5(2) yes
C25 . C32 . O37 . 121.7(2) yes
C19 . C33 . C15 . 119.4(2) yes
C19 . C33 . O38 . 121.5(2) yes
C15 . C33 . O38 . 119.1(2) yes
C9 . C34 . C13 . 119.2(2) yes
C9 . C34 . O39 . 123.1(2) yes
C13 . C34 . O39 . 117.6(2) yes
C7 . C35 . C3 . 117.8(2) yes
C7 . C35 . O40 . 118.3(2) yes
C3 . C35 . O40 . 123.9(2) yes
C31 . O36 . H361 . 118(3) no
C32 . O37 . H371 . 110(3) no
C33 . O38 . H381 . 115(3) no
C34 . O39 . H391 . 104(3) no
C35 . O40 . H401 . 111(2) no
C5 . C41 . C42 . 109.30(19) yes
C5 . C41 . C43 . 108.89(19) yes
C42 . C41 . C43 . 109.4(2) yes
C5 . C41 . C44 . 112.14(19) yes
C42 . C41 . C44 . 108.9(2) yes
C43 . C41 . C44 . 108.1(2) yes
C41 . C42 . H421 . 111.1 no
C41 . C42 . H422 . 110.0 no
H421 . C42 . H422 . 109.2 no
C41 . C42 . H423 . 109.6 no
H421 . C42 . H423 . 107.8 no
H422 . C42 . H423 . 109.1 no
C41 . C43 . H432 . 110.1 no
C41 . C43 . H431 . 107.7 no
H432 . C43 . H431 . 108.7 no
C41 . C43 . H433 . 109.9 no
H432 . C43 . H433 . 110.5 no
H431 . C43 . H433 . 110.0 no
C41 . C44 . H443 . 109.2 no
C41 . C44 . H441 . 108.2 no
H443 . C44 . H441 . 110.2 no
C41 . C44 . H442 . 109.7 no
H443 . C44 . H442 . 109.4 no
H441 . C44 . H442 . 110.1 no
C11 . C45 . C46 . 111.5(2) yes
C11 . C45 . C47 . 108.1(2) yes
C46 . C45 . C47 . 109.4(2) yes
C11 . C45 . C48 . 111.1(2) yes
C46 . C45 . C48 . 107.0(3) yes
C47 . C45 . C48 . 109.9(3) yes
C45 . C46 . H463 . 109.7 no
C45 . C46 . H461 . 109.4 no
H463 . C46 . H461 . 109.5 no
C45 . C46 . H462 . 108.6 no
H463 . C46 . H462 . 111.0 no
H461 . C46 . H462 . 108.6 no
C45 . C47 . H471 . 110.5 no
C45 . C47 . H473 . 107.9 no
H471 . C47 . H473 . 110.9 no
C45 . C47 . H472 . 110.8 no
H471 . C47 . H472 . 108.6 no
H473 . C47 . H472 . 108.2 no
C45 . C48 . H481 . 109.9 no
C45 . C48 . H482 . 108.1 no
H481 . C48 . H482 . 108.7 no
C45 . C48 . H483 . 110.2 no
H481 . C48 . H483 . 109.9 no
H482 . C48 . H483 . 109.9 no
C17 . C49 . C50 . 106.2(3) yes
C17 . C49 . C51 . 112.9(3) yes
C50 . C49 . C51 . 106.6(4) yes
C17 . C49 . C52 . 108.5(3) yes
C50 . C49 . C52 . 112.1(5) yes
C51 . C49 . C52 . 110.5(4) yes
C17 . C49 . C150 . 111.3(5) yes
C17 . C49 . C151 . 108.3(5) yes
C150 . C49 . C151 . 107.4(6) yes
C17 . C49 . C152 . 115.2(4) yes
C150 . C49 . C152 . 107.9(6) yes
C151 . C49 . C152 . 106.3(6) yes
C49 . C50 . H501 . 109.4 no
C49 . C50 . H503 . 109.7 no
H501 . C50 . H503 . 108.3 no
C49 . C50 . H502 . 109.3 no
H501 . C50 . H502 . 109.1 no
H503 . C50 . H502 . 111.0 no
C49 . C51 . H511 . 108.4 no
C49 . C51 . H512 . 110.8 no
H511 . C51 . H512 . 108.2 no
C49 . C51 . H513 . 110.8 no
H511 . C51 . H513 . 108.6 no
H512 . C51 . H513 . 110.0 no
C49 . C52 . H522 . 109.3 no
C49 . C52 . H521 . 109.7 no
H522 . C52 . H521 . 108.6 no
C49 . C52 . H523 . 109.9 no
H522 . C52 . H523 . 109.2 no
H521 . C52 . H523 . 110.1 no
C49 . C150 . H1501 . 109.2 no
C49 . C150 . H1503 . 108.1 no
H1501 . C150 . H1503 . 109.1 no
C49 . C150 . H1502 . 110.5 no
H1501 . C150 . H1502 . 109.8 no
H1503 . C150 . H1502 . 110.0 no
C49 . C151 . H1512 . 109.6 no
C49 . C151 . H1513 . 109.8 no
H1512 . C151 . H1513 . 109.7 no
C49 . C151 . H1511 . 108.7 no
H1512 . C151 . H1511 . 109.1 no
H1513 . C151 . H1511 . 109.9 no
C49 . C152 . H1521 . 110.4 no
C49 . C152 . H1522 . 109.8 no
H1521 . C152 . H1522 . 109.3 no
C49 . C152 . H1523 . 109.7 no
H1521 . C152 . H1523 . 109.1 no
H1522 . C152 . H1523 . 108.6 no
C23 . C53 . C54 . 110.3(2) yes
C23 . C53 . C55 . 112.5(2) yes
C54 . C53 . C55 . 108.6(3) yes
C23 . C53 . C56 . 108.5(2) yes
C54 . C53 . C56 . 108.2(3) yes
C55 . C53 . C56 . 108.6(3) yes
C53 . C54 . H543 . 108.5 no
C53 . C54 . H541 . 109.2 no
H543 . C54 . H541 . 109.6 no
C53 . C54 . H542 . 108.8 no
H543 . C54 . H542 . 110.1 no
H541 . C54 . H542 . 110.6 no
C53 . C55 . H552 . 108.8 no
C53 . C55 . H553 . 108.5 no
H552 . C55 . H553 . 110.1 no
C53 . C55 . H551 . 109.6 no
H552 . C55 . H551 . 108.7 no
H553 . C55 . H551 . 111.1 no
C53 . C56 . H563 . 109.4 no
C53 . C56 . H562 . 109.4 no
H563 . C56 . H562 . 109.2 no
C53 . C56 . H561 . 109.5 no
H563 . C56 . H561 . 109.5 no
H562 . C56 . H561 . 109.9 no
C29 . C57 . C58 . 110.3(5) yes
C29 . C57 . C59 . 108.9(5) yes
C58 . C57 . C59 . 109.9(5) yes
C29 . C57 . C60 . 112.1(5) yes
C58 . C57 . C60 . 107.6(5) yes
C59 . C57 . C60 . 108.0(5) yes
C57 . C58 . H581 . 110.7 no
C57 . C58 . H582 . 109.8 no
H581 . C58 . H582 . 106.7 no
C57 . C58 . H583 . 112.3 no
H581 . C58 . H583 . 110.1 no
H582 . C58 . H583 . 106.9 no
C57 . C59 . H592 . 108.5 no
C57 . C59 . H591 . 110.2 no
H592 . C59 . H591 . 110.1 no
C57 . C59 . H593 . 109.8 no
H592 . C59 . H593 . 108.9 no
H591 . C59 . H593 . 109.4 no
C57 . C60 . H603 . 108.1 no
C57 . C60 . H601 . 109.0 no
H603 . C60 . H601 . 109.3 no
C57 . C60 . H602 . 108.9 no
H603 . C60 . H602 . 110.4 no
H601 . C60 . H602 . 111.0 no
C29 . C157 . C158 . 113.8(12) yes
C29 . C157 . C159 . 107.7(12) yes
C158 . C157 . C159 . 109.3(9) yes
C29 . C157 . C160 . 108.7(12) yes
C158 . C157 . C160 . 109.0(9) yes
C159 . C157 . C160 . 108.2(9) yes
C157 . C158 . H1583 . 109.0 no
C157 . C158 . H1581 . 109.0 no
H1583 . C158 . H1581 . 109.5 no
C157 . C158 . H1582 . 109.3 no
H1583 . C158 . H1582 . 109.6 no
H1581 . C158 . H1582 . 110.4 no
C157 . C159 . H1591 . 109.9 no
C157 . C159 . H1593 . 110.0 no
H1591 . C159 . H1593 . 109.1 no
C157 . C159 . H1592 . 109.1 no
H1591 . C159 . H1592 . 109.1 no
H1593 . C159 . H1592 . 109.6 no
C157 . C160 . H1601 . 108.8 no
C157 . C160 . H1602 . 109.9 no
H1601 . C160 . H1602 . 109.7 no
C157 . C160 . H1603 . 110.0 no
H1601 . C160 . H1603 . 108.8 no
H1602 . C160 . H1603 . 109.6 no
H2012 . O201 . H2011 . 103(4) no
C203 . O202 . H2021 . 112(3) no
O202 . C203 . C204 . 111.4(3) yes
O202 . C203 . H2031 . 116.5 no
C204 . C203 . H2031 . 106.1 no
O202 . C203 . H2032 . 109.2 no
C204 . C203 . H2032 . 106.3 no
H2031 . C203 . H2032 . 106.8 no
C203 . C204 . H2042 . 108.2 no
C203 . C204 . H2043 . 110.0 no
H2042 . C204 . H2043 . 109.9 no
C203 . C204 . H2041 . 107.4 no
H2042 . C204 . H2041 . 109.6 no
H2043 . C204 . H2041 . 111.7 no

loop_
_geom_bond_atom_site_label_1
_geom_bond_site_symmetry_1
_geom_bond_atom_site_label_2
_geom_bond_site_symmetry_2
_geom_bond_distance
_geom_bond_publ_flag
C1 . S2 . 1.792(2) yes
C1 . C30 . 1.386(3) yes
C1 . C31 . 1.399(3) yes
S2 . C3 . 1.781(2) yes
C3 . C4 . 1.388(3) yes
C3 . C35 . 1.396(3) yes
C4 . C5 . 1.397(3) yes
C4 . H41 . 0.946 no
C5 . C6 . 1.388(3) yes
C5 . C41 . 1.536(3) yes
C6 . C7 . 1.393(3) yes
C6 . H61 . 0.924 no
C7 . S8 . 1.775(2) yes
C7 . C35 . 1.403(3) yes
S8 . C9 . 1.780(2) yes
C9 . C10 . 1.391(3) yes
C9 . C34 . 1.389(3) yes
C10 . C11 . 1.390(3) yes
C10 . H101 . 0.952 no
C11 . C12 . 1.392(3) yes
C11 . C45 . 1.535(3) yes
C12 . C13 . 1.384(3) yes
C12 . H121 . 0.914 no
C13 . S14 . 1.786(2) yes
C13 . C34 . 1.384(3) yes
S14 . C15 . 1.767(2) yes
C15 . C16 . 1.393(3) yes
C15 . C33 . 1.387(3) yes
C16 . C17 . 1.388(3) yes
C16 . H161 . 0.942 no
C17 . C18 . 1.384(4) yes
C17 . C49 . 1.539(3) yes
C18 . C19 . 1.391(3) yes
C18 . H181 . 0.922 no
C19 . C20 . 1.527(3) yes
C19 . C33 . 1.394(3) yes
C20 . C21 . 1.527(3) yes
C20 . H201 . 0.938 no
C20 . H202 . 0.949 no
C21 . C22 . 1.388(3) yes
C21 . C32 . 1.394(3) yes
C22 . C23 . 1.391(3) yes
C22 . H221 . 0.970 no
C23 . C24 . 1.389(3) yes
C23 . C53 . 1.528(3) yes
C24 . C25 . 1.390(3) yes
C24 . H241 . 0.921 no
C25 . C26 . 1.549(3) yes
C25 . C32 . 1.393(3) yes
C26 . C27 . 1.545(3) yes
C26 . H261 . 0.898 no
C26 . H262 . 0.905 no
C27 . C28 . 1.381(3) yes
C27 . C31 . 1.397(3) yes
C28 . C29 . 1.389(3) yes
C28 . H281 . 0.930 no
C29 . C30 . 1.388(3) yes
C29 . C57 . 1.534(7) yes
C29 . C30 . 1.388(3) yes
C29 . C157 . 1.538(17) yes
C30 . H301 . 0.941 no
C31 . O36 . 1.374(3) yes
C32 . O37 . 1.385(3) yes
C33 . O38 . 1.370(3) yes
C34 . O39 . 1.370(3) yes
C35 . O40 . 1.348(3) yes
O36 . H361 . 0.808(18) no
O37 . H371 . 0.801(18) no
O38 . H381 . 0.808(18) no
O39 . H391 . 0.811(18) no
O40 . H401 . 0.805(18) no
C41 . C42 . 1.530(4) yes
C41 . C43 . 1.535(3) yes
C41 . C44 . 1.523(3) yes
C42 . H421 . 0.964 no
C42 . H422 . 0.969 no
C42 . H423 . 0.971 no
C43 . H432 . 0.953 no
C43 . H431 . 0.970 no
C43 . H433 . 0.940 no
C44 . H443 . 0.967 no
C44 . H441 . 0.971 no
C44 . H442 . 0.970 no
C45 . C46 . 1.531(4) yes
C45 . C47 . 1.517(4) yes
C45 . C48 . 1.532(4) yes
C46 . H463 . 0.967 no
C46 . H461 . 0.959 no
C46 . H462 . 0.964 no
C47 . H471 . 0.965 no
C47 . H473 . 0.965 no
C47 . H472 . 0.960 no
C48 . H481 . 0.964 no
C48 . H482 . 0.976 no
C48 . H483 . 0.963 no
C49 . C50 . 1.548(7) yes
C49 . C51 . 1.503(5) yes
C49 . C52 . 1.462(6) yes
C49 . C150 . 1.461(12) yes
C49 . C151 . 1.593(12) yes
C49 . C152 . 1.533(9) yes
C50 . H501 . 0.970 no
C50 . H503 . 0.961 no
C50 . H502 . 0.963 no
C51 . H511 . 0.958 no
C51 . H512 . 0.965 no
C51 . H513 . 0.960 no
C52 . H522 . 0.968 no
C52 . H521 . 0.952 no
C52 . H523 . 0.962 no
C150 . H1501 . 0.965 no
C150 . H1503 . 0.970 no
C150 . H1502 . 0.962 no
C151 . H1512 . 0.961 no
C151 . H1513 . 0.960 no
C151 . H1511 . 0.963 no
C152 . H1521 . 0.943 no
C152 . H1522 . 0.949 no
C152 . H1523 . 0.942 no
C53 . C54 . 1.539(4) yes
C53 . C55 . 1.516(4) yes
C53 . C56 . 1.531(4) yes
C54 . H543 . 0.972 no
C54 . H541 . 0.965 no
C54 . H542 . 0.973 no
C55 . H552 . 0.960 no
C55 . H553 . 0.964 no
C55 . H551 . 0.970 no
C56 . H563 . 0.964 no
C56 . H562 . 0.977 no
C56 . H561 . 0.979 no
C57 . C58 . 1.510(8) yes
C57 . C59 . 1.535(9) yes
C57 . C60 . 1.534(9) yes
C58 . H581 . 0.956 no
C58 . H582 . 0.958 no
C58 . H583 . 0.956 no
C59 . H592 . 0.960 no
C59 . H591 . 0.955 no
C59 . H593 . 0.956 no
C60 . H603 . 0.966 no
C60 . H601 . 0.964 no
C60 . H602 . 0.967 no
C157 . C158 . 1.53(2) yes
C157 . C159 . 1.53(2) yes
C157 . C160 . 1.53(2) yes
C158 . H1583 . 0.959 no
C158 . H1581 . 0.968 no
C158 . H1582 . 0.966 no
C159 . H1591 . 0.961 no
C159 . H1593 . 0.960 no
C159 . H1592 . 0.961 no
C160 . H1601 . 0.959 no
C160 . H1602 . 0.957 no
C160 . H1603 . 0.958 no
O201 . H2012 . 0.797(19) no
O201 . H2011 . 0.819(19) no
O202 . C203 . 1.420(4) yes
O202 . H2021 . 0.824(19) no
C203 . C204 . 1.438(6) yes
C203 . H2031 . 0.989 no
C203 . H2032 . 0.981 no
C204 . H2042 . 0.981 no
C204 . H2043 . 0.985 no
C204 . H2041 . 0.983 no

loop_
_geom_hbond_atom_site_label_D
_geom_hbond_site_symmetry_D
_geom_hbond_atom_site_label_H
_geom_hbond_site_symmetry_H
_geom_hbond_atom_site_label_A
_geom_hbond_site_symmetry_A
_geom_hbond_angle_DHA
_geom_hbond_distance_DH
_geom_hbond_distance_HA
_geom_hbond_distance_DA
_geom_hbond_publ_flag
O40 . H401 . O202 . 150(3) 0.805(18) 2.090(18) 2.816(6) yes
O37 . H371 . O36 . 168(4) 0.801(18) 2.043(18) 2.831(6) yes
O201 . H2012 . O38 . 163(4) 0.797(19) 2.098(19) 2.868(6) yes
O36 . H361 . O202 . 168(4) 0.808(18) 1.916(18) 2.711(6) yes
O38 . H381 . O37 . 169(4) 0.808(18) 2.036(18) 2.832(6) yes
O201 . H2011 . O39 . 158(4) 0.819(19) 2.307(19) 3.082(6) yes
O202 . H2021 . O201 . 171(4) 0.824(19) 1.861(19) 2.678(6) yes
